data_7208997
loop_
_publ_author_name
'Wang, Xiu-Li'
'Guo, Zhi-Chao'
'Liu, Guo-Cheng'
'Qu, Yun'
'Yang, Song'
'Lin, Hong-Yan'
'Zhang, Ju-Wen'

_publ_section_title
;
 Tuning the lead complexes based on a double 1,10-phenanthroline
 derivative with versatile coordination behavior by dicarboxylates: from
 0D nano-ring to an unprecedented 0D + 3D cocrystal
;
_journal_issue 3
_journal_name_full CrystEngComm
_journal_page_first 551
_journal_paper_doi 10.1039/c2ce26399h
_journal_volume 15
_journal_year 2013
_chemical_formula_sum 'C80 H60 N12 O16 Pb2'
_chemical_formula_weight 1859.78
_chemical_name_systematic
;
?
;
_space_group_IT_number 14
_symmetry_cell_setting monoclinic
_symmetry_space_group_name_Hall '-P 2ybc'
_symmetry_space_group_name_H-M 'P 1 21/c 1'
_atom_sites_solution_hydrogens geom
_atom_sites_solution_primary direct
_atom_sites_solution_secondary difmap
_audit_creation_method SHELXL-97
_cell_angle_alpha 90.00
_cell_angle_beta 102.083(2)
_cell_angle_gamma 90.00
_cell_formula_units_Z 2
_cell_length_a 7.8908(7)
_cell_length_b 16.1902(14)
_cell_length_c 27.1562(19)
_cell_measurement_temperature 293(2)
_cell_measurement_theta_max 26
_cell_measurement_theta_min 2.52
_cell_volume 3392.4(5)
_computing_structure_refinement 'SHELXL-97 (Sheldrick, 1997)'
_computing_structure_solution 'SHELXS-97 (Sheldrick, 1990)'
_diffrn_ambient_temperature 293(2)
_diffrn_measured_fraction_theta_full 0.998
_diffrn_measured_fraction_theta_max 0.998
_diffrn_radiation_monochromator graphite
_diffrn_radiation_source 'fine-focus sealed tube'
_diffrn_radiation_type MoK\a
_diffrn_radiation_wavelength 0.71073
_diffrn_reflns_av_R_equivalents 0.0504
_diffrn_reflns_av_sigmaI/netI 0.0608
_diffrn_reflns_limit_h_max 9
_diffrn_reflns_limit_h_min -8
_diffrn_reflns_limit_k_max 19
_diffrn_reflns_limit_k_min -19
_diffrn_reflns_limit_l_max 30
_diffrn_reflns_limit_l_min -33
_diffrn_reflns_number 18469
_diffrn_reflns_theta_full 26.00
_diffrn_reflns_theta_max 26.00
_diffrn_reflns_theta_min 2.52
_exptl_absorpt_coefficient_mu 5.041
_exptl_absorpt_correction_T_max 0.446
_exptl_absorpt_correction_T_min 0.441
_exptl_absorpt_correction_type multi-scan
_exptl_absorpt_process_details 'ABSCOR by T.Higashi 8 March, 1995'
_exptl_crystal_colour yellow
_exptl_crystal_density_diffrn 1.821
_exptl_crystal_density_method 'not measured'
_exptl_crystal_description block
_exptl_crystal_F_000 1832
_exptl_crystal_size_max 0.17
_exptl_crystal_size_mid 0.17
_exptl_crystal_size_min 0.16
_refine_diff_density_max 1.066
_refine_diff_density_min -0.645
_refine_diff_density_rms 0.109
_refine_ls_extinction_method none
_refine_ls_goodness_of_fit_ref 0.949
_refine_ls_hydrogen_treatment constr
_refine_ls_matrix_type full
_refine_ls_number_parameters 496
_refine_ls_number_reflns 6643
_refine_ls_number_restraints 0
_refine_ls_restrained_S_all 0.949
_refine_ls_R_factor_all 0.0622
_refine_ls_R_factor_gt 0.0356
_refine_ls_shift/su_max 0.001
_refine_ls_shift/su_mean 0.000
_refine_ls_structure_factor_coef Fsqd
_refine_ls_weighting_details 'calc w=1/[\s^2^(Fo^2^)+(0.0290P)^2^+0.0000P] where P=(Fo^2^+2Fc^2^)/3'
_refine_ls_weighting_scheme calc
_refine_ls_wR_factor_gt 0.0643
_refine_ls_wR_factor_ref 0.0701
_reflns_number_gt 4784
_reflns_number_total 6643
_reflns_threshold_expression >2sigma(I)
_cod_data_source_file c2ce26399h.txt
_cod_data_source_block compound_1
_cod_original_sg_symbol_H-M P21/c
_cod_database_code 7208997

loop_
_symmetry_equiv_pos_as_xyz
'x, y, z'
'-x, y+1/2, -z+1/2'
'-x, -y, -z'
'x, -y-1/2, z-1/2'

loop_
_atom_site_label
_atom_site_type_symbol
_atom_site_fract_x
_atom_site_fract_y
_atom_site_fract_z
_atom_site_U_iso_or_equiv
_atom_site_adp_type
_atom_site_occupancy
_atom_site_symmetry_multiplicity
_atom_site_calc_flag
_atom_site_refinement_flags
Pb1 Pb -0.56156(2) 0.461747(12) 0.237577(7) 0.03482(7) Uani 1 1 d .
O1 O -0.8052(4) 0.4154(2) 0.27045(12) 0.0390(9) Uani 1 1 d .
O2 O -0.5671(4) 0.3982(2) 0.32834(12) 0.0416(9) Uani 1 1 d .
O3 O -1.4235(5) 0.4173(2) 0.71270(12) 0.0489(10) Uani 1 1 d .
O4 O -1.6719(5) 0.4111(2) 0.65574(13) 0.0503(10) Uani 1 1 d .
N1 N -0.7588(5) 0.3835(2) 0.15973(13) 0.0292(9) Uani 1 1 d .
N2 N -0.8191(5) 0.5432(2) 0.18035(13) 0.0307(9) Uani 1 1 d .
N3 N -1.5763(5) 0.4220(3) -0.15509(15) 0.0405(11) Uani 1 1 d .
N4 N -1.6491(5) 0.5802(3) -0.13501(14) 0.0340(10) Uani 1 1 d .
N5 N -1.2382(5) 0.5658(2) 0.02399(14) 0.0256(9) Uani 1 1 d .
N6 N -1.1737(5) 0.4004(2) 0.00309(13) 0.0282(9) Uani 1 1 d .
C1 C -0.7316(6) 0.3051(3) 0.15004(19) 0.0374(12) Uani 1 1 d .
H1A H -0.6504 0.2762 0.1735 0.045 Uiso 1 1 calc R
C2 C -0.8158(6) 0.2629(3) 0.10726(19) 0.0394(13) Uani 1 1 d .
H2A H -0.7924 0.2075 0.1024 0.047 Uiso 1 1 calc R
C3 C -0.9347(6) 0.3059(3) 0.07253(18) 0.0343(12) Uani 1 1 d .
H3A H -0.9925 0.2799 0.0432 0.041 Uiso 1 1 calc R
C4 C -0.9686(5) 0.3886(3) 0.08126(16) 0.0262(10) Uani 1 1 d .
C5 C -1.0926(6) 0.4370(3) 0.04582(17) 0.0269(11) Uani 1 1 d .
C6 C -1.1254(6) 0.5195(3) 0.05610(16) 0.0261(11) Uani 1 1 d .
C7 C -1.0334(6) 0.5572(3) 0.10313(17) 0.0279(11) Uani 1 1 d .
C8 C -1.0651(6) 0.6385(3) 0.11597(18) 0.0355(12) Uani 1 1 d .
H8A H -1.1461 0.6707 0.0945 0.043 Uiso 1 1 calc R
C9 C -0.9755(7) 0.6700(3) 0.16045(19) 0.0428(14) Uani 1 1 d .
H9A H -0.9954 0.7238 0.1699 0.051 Uiso 1 1 calc R
C10 C -0.8529(7) 0.6202(3) 0.19172(18) 0.0406(13) Uani 1 1 d .
H10A H -0.7923 0.6422 0.2219 0.049 Uiso 1 1 calc R
C11 C -0.9111(6) 0.5114(3) 0.13641(17) 0.0278(11) Uani 1 1 d .
C12 C -0.8770(6) 0.4253(3) 0.12545(16) 0.0252(10) Uani 1 1 d .
C13 C -1.2890(6) 0.4454(3) -0.02851(17) 0.0274(11) Uani 1 1 d .
C14 C -1.3808(6) 0.4063(3) -0.07459(17) 0.0275(11) Uani 1 1 d .
C15 C -1.3583(6) 0.3234(3) -0.08553(18) 0.0389(13) Uani 1 1 d .
H15A H -1.2838 0.2904 -0.0626 0.047 Uiso 1 1 calc R
C16 C -1.4469(7) 0.2905(3) -0.13039(19) 0.0465(14) Uani 1 1 d .
H16A H -1.4360 0.2349 -0.1378 0.056 Uiso 1 1 calc R
C17 C -1.5521(7) 0.3420(4) -0.1641(2) 0.0466(15) Uani 1 1 d .
H17A H -1.6093 0.3200 -0.1947 0.056 Uiso 1 1 calc R
C18 C -1.4959(6) 0.4531(3) -0.11033(17) 0.0318(11) Uani 1 1 d .
C19 C -1.5320(6) 0.5394(3) -0.09991(17) 0.0306(11) Uani 1 1 d .
C20 C -1.6832(7) 0.6578(3) -0.1252(2) 0.0417(14) Uani 1 1 d .
H20A H -1.7633 0.6864 -0.1492 0.050 Uiso 1 1 calc R
C21 C -1.6067(6) 0.6991(3) -0.08135(19) 0.0398(13) Uani 1 1 d .
H21A H -1.6362 0.7535 -0.0761 0.048 Uiso 1 1 calc R
C22 C -1.4871(6) 0.6582(3) -0.04599(19) 0.0354(12) Uani 1 1 d .
H22A H -1.4334 0.6846 -0.0164 0.043 Uiso 1 1 calc R
C23 C -1.4467(6) 0.5761(3) -0.05496(16) 0.0265(11) Uani 1 1 d .
C24 C -1.3210(6) 0.5285(3) -0.01833(16) 0.0258(10) Uani 1 1 d .
C25 C -0.7266(7) 0.4005(3) 0.31597(18) 0.0331(12) Uani 1 1 d .
C26 C -0.8363(6) 0.3911(3) 0.35498(17) 0.0311(11) Uani 1 1 d .
C27 C -1.0125(7) 0.4053(3) 0.3431(2) 0.0450(14) Uani 1 1 d .
H27A H -1.0665 0.4164 0.3100 0.054 Uiso 1 1 calc R
C28 C -1.1096(8) 0.4034(3) 0.3798(2) 0.0535(16) Uani 1 1 d .
H28A H -1.2281 0.4135 0.3710 0.064 Uiso 1 1 calc R
C29 C -1.0341(8) 0.3866(3) 0.4294(2) 0.0511(15) Uani 1 1 d .
C30 C -0.8566(9) 0.3697(3) 0.4415(2) 0.0548(17) Uani 1 1 d .
H30A H -0.8034 0.3566 0.4744 0.066 Uiso 1 1 calc R
C31 C -0.7595(7) 0.3724(3) 0.40448(19) 0.0446(14) Uani 1 1 d .
H31A H -0.6412 0.3615 0.4129 0.053 Uiso 1 1 calc R
C32 C -1.5119(7) 0.4131(3) 0.66742(18) 0.0361(12) Uani 1 1 d .
C33 C -1.4101(6) 0.4110(3) 0.62634(18) 0.0310(11) Uani 1 1 d .
C34 C -1.2305(7) 0.4034(3) 0.6382(2) 0.0435(14) Uani 1 1 d .
H34A H -1.1738 0.4004 0.6718 0.052 Uiso 1 1 calc R
C35 C -1.1359(8) 0.4003(3) 0.6015(2) 0.0524(15) Uani 1 1 d .
H35A H -1.0159 0.3957 0.6105 0.063 Uiso 1 1 calc R
C36 C -1.2148(8) 0.4040(3) 0.5516(2) 0.0509(16) Uani 1 1 d .
C37 C -1.3964(8) 0.4135(3) 0.53893(19) 0.0494(16) Uani 1 1 d .
H37A H -1.4519 0.4175 0.5052 0.059 Uiso 1 1 calc R
C38 C -1.4944(7) 0.4170(3) 0.57628(18) 0.0409(13) Uani 1 1 d .
H38A H -1.6141 0.4233 0.5677 0.049 Uiso 1 1 calc R
C39 C -1.1029(10) 0.3986(4) 0.5131(3) 0.072(2) Uani 1 1 d .
H39A H -0.9839 0.4010 0.5255 0.086 Uiso 1 1 calc R
C40 C -1.1495(10) 0.3914(4) 0.4678(3) 0.071(2) Uani 1 1 d .
H40A H -1.2684 0.3887 0.4551 0.085 Uiso 1 1 calc R
O1W O -0.3884(6) 0.2975(3) 0.24657(17) 0.0935(16) Uani 1 1 d .
H1WA H -0.3864 0.2474 0.2374 0.112 Uiso 1 1 d R
H1WB H -0.2960 0.3059 0.2359 0.112 Uiso 1 1 d R
O2W O 0.1503(5) 0.1431(2) 0.22701(14) 0.0615(11) Uani 1 1 d .
H2WA H 0.1595 0.0953 0.2403 0.074 Uiso 1 1 d R
H2WB H 0.2040 0.1284 0.2044 0.074 Uiso 1 1 d R
O3W O -0.0441(5) 0.2800(2) 0.23037(13) 0.0578(11) Uani 1 1 d .
H3WA H 0.0040 0.2330 0.2303 0.069 Uiso 1 1 d R
H3WB H 0.0287 0.3194 0.2345 0.069 Uiso 1 1 d R
O4W O 0.8576(5) 0.4896(2) 0.22896(13) 0.0605(11) Uani 1 1 d .
H4WA H 0.7876 0.4715 0.2031 0.073 Uiso 1 1 d R
H4WB H 0.9412 0.4556 0.2319 0.073 Uiso 1 1 d R

loop_
_atom_site_aniso_label
_atom_site_aniso_U_11
_atom_site_aniso_U_22
_atom_site_aniso_U_33
_atom_site_aniso_U_23
_atom_site_aniso_U_13
_atom_site_aniso_U_12
Pb1 0.02892(11) 0.04962(13) 0.02549(10) -0.00228(10) 0.00474(7) -0.00178(11)
O1 0.037(2) 0.056(2) 0.0258(19) 0.0057(16) 0.0108(16) -0.0040(18)
O2 0.033(2) 0.054(2) 0.040(2) 0.0087(18) 0.0131(17) 0.0030(19)
O3 0.058(3) 0.062(3) 0.0237(19) -0.0047(18) 0.0021(19) 0.002(2)
O4 0.034(2) 0.079(3) 0.041(2) -0.003(2) 0.0142(19) -0.003(2)
N1 0.028(2) 0.034(2) 0.023(2) 0.0068(18) -0.0009(17) 0.0008(19)
N2 0.031(2) 0.036(2) 0.024(2) -0.0023(19) 0.0030(17) -0.002(2)
N3 0.038(3) 0.047(3) 0.033(3) -0.006(2) 0.000(2) -0.001(2)
N4 0.027(2) 0.043(3) 0.030(2) 0.0104(19) 0.0025(19) 0.005(2)
N5 0.023(2) 0.027(2) 0.027(2) 0.0030(16) 0.0051(18) -0.0009(16)
N6 0.025(2) 0.030(2) 0.028(2) 0.0019(18) 0.0013(18) 0.0011(18)
C1 0.032(3) 0.038(3) 0.042(3) 0.008(2) 0.006(2) 0.007(2)
C2 0.042(3) 0.029(3) 0.047(3) -0.001(2) 0.006(3) 0.003(2)
C3 0.032(3) 0.033(3) 0.036(3) -0.002(2) 0.003(2) -0.002(2)
C4 0.018(2) 0.032(3) 0.028(2) 0.006(2) 0.003(2) 0.002(2)
C5 0.025(3) 0.031(3) 0.025(2) 0.002(2) 0.005(2) 0.001(2)
C6 0.025(3) 0.032(3) 0.023(2) 0.003(2) 0.010(2) -0.001(2)
C7 0.024(3) 0.035(3) 0.027(3) -0.002(2) 0.008(2) -0.003(2)
C8 0.040(3) 0.032(3) 0.031(3) -0.001(2) -0.001(2) 0.005(2)
C9 0.051(4) 0.030(3) 0.044(3) -0.006(2) 0.003(3) 0.005(3)
C10 0.046(3) 0.045(3) 0.029(3) -0.007(2) 0.003(2) -0.006(3)
C11 0.027(3) 0.036(3) 0.023(2) -0.001(2) 0.011(2) -0.003(2)
C12 0.023(3) 0.033(3) 0.020(2) 0.003(2) 0.006(2) -0.005(2)
C13 0.025(3) 0.034(3) 0.025(2) 0.005(2) 0.008(2) 0.000(2)
C14 0.020(3) 0.035(3) 0.027(3) -0.001(2) 0.003(2) -0.001(2)
C15 0.038(3) 0.044(3) 0.034(3) -0.001(2) 0.006(2) 0.000(3)
C16 0.056(4) 0.038(3) 0.041(3) -0.014(3) -0.001(3) -0.005(3)
C17 0.036(3) 0.066(4) 0.034(3) -0.009(3) -0.001(3) -0.010(3)
C18 0.028(3) 0.040(3) 0.027(3) 0.003(2) 0.007(2) -0.002(2)
C19 0.021(2) 0.041(3) 0.031(3) 0.008(2) 0.008(2) 0.002(2)
C20 0.034(3) 0.045(4) 0.044(3) 0.018(3) 0.002(3) 0.001(3)
C21 0.038(3) 0.035(3) 0.047(3) 0.015(3) 0.009(3) 0.005(2)
C22 0.037(3) 0.034(3) 0.035(3) 0.005(2) 0.006(2) 0.002(2)
C23 0.022(3) 0.034(3) 0.023(2) 0.007(2) 0.005(2) 0.001(2)
C24 0.025(2) 0.031(3) 0.024(2) 0.003(2) 0.010(2) -0.002(2)
C25 0.041(3) 0.025(3) 0.036(3) 0.003(2) 0.013(3) -0.001(2)
C26 0.038(3) 0.026(3) 0.031(3) -0.001(2) 0.010(2) -0.003(2)
C27 0.047(4) 0.056(4) 0.035(3) 0.001(3) 0.015(3) -0.001(3)
C28 0.055(4) 0.055(4) 0.058(4) 0.002(3) 0.030(3) -0.001(3)
C29 0.071(5) 0.042(3) 0.050(4) 0.001(3) 0.033(3) -0.009(3)
C30 0.083(5) 0.057(4) 0.028(3) 0.004(3) 0.018(3) -0.006(4)
C31 0.046(3) 0.051(4) 0.036(3) 0.007(3) 0.007(3) 0.003(3)
C32 0.053(4) 0.024(3) 0.032(3) 0.000(2) 0.011(3) -0.002(2)
C33 0.037(3) 0.023(3) 0.033(3) -0.002(2) 0.007(2) -0.004(2)
C34 0.043(3) 0.039(3) 0.049(3) -0.003(3) 0.012(3) 0.001(3)
C35 0.049(4) 0.046(4) 0.065(4) -0.002(3) 0.019(3) 0.003(3)
C36 0.062(4) 0.030(3) 0.074(5) 0.000(3) 0.043(4) -0.002(3)
C37 0.086(5) 0.040(3) 0.024(3) 0.005(2) 0.015(3) 0.001(3)
C38 0.044(3) 0.045(3) 0.032(3) 0.003(2) 0.005(3) -0.002(3)
C39 0.103(6) 0.045(4) 0.074(5) 0.010(4) 0.031(5) -0.008(4)
C40 0.112(6) 0.050(4) 0.058(4) 0.004(4) 0.032(4) -0.018(4)
O1W 0.070(3) 0.119(4) 0.096(4) 0.041(3) 0.026(3) 0.020(3)
O2W 0.066(3) 0.066(3) 0.056(3) 0.002(2) 0.019(2) 0.019(2)
O3W 0.054(3) 0.050(2) 0.066(3) 0.004(2) 0.003(2) 0.000(2)
O4W 0.051(3) 0.078(3) 0.046(2) -0.006(2) -0.005(2) 0.016(2)

loop_
_atom_type_symbol
_atom_type_description
_atom_type_scat_dispersion_real
_atom_type_scat_dispersion_imag
_atom_type_scat_source
C C 0.0033 0.0016 'International Tables Vol C Tables 4.2.6.8 and 6.1.1.4'
H H 0.0000 0.0000 'International Tables Vol C Tables 4.2.6.8 and 6.1.1.4'
N N 0.0061 0.0033 'International Tables Vol C Tables 4.2.6.8 and 6.1.1.4'
O O 0.0106 0.0060 'International Tables Vol C Tables 4.2.6.8 and 6.1.1.4'
Pb Pb -3.3944 10.1111 'International Tables Vol C Tables 4.2.6.8 and 6.1.1.4'

loop_
_geom_angle_atom_site_label_1
_geom_angle_atom_site_label_2
_geom_angle_atom_site_label_3
_geom_angle
_geom_angle_site_symmetry_1
_geom_angle_site_symmetry_3
O3 Pb1 O1 84.72(12) 3_366 .
O3 Pb1 N2 78.51(12) 3_366 .
O1 Pb1 N2 78.30(11) . .
O3 Pb1 N1 138.20(12) 3_366 .
O1 Pb1 N1 76.52(11) . .
N2 Pb1 N1 61.39(12) . .
O3 Pb1 O2 77.48(11) 3_366 .
O1 Pb1 O2 50.95(10) . .
N2 Pb1 O2 125.08(11) . .
N1 Pb1 O2 115.29(11) . .
C25 O1 Pb1 98.8(3) . .
C25 O2 Pb1 87.1(3) . .
C32 O3 Pb1 120.2(3) . 3_366
C1 N1 C12 117.4(4) . .
C1 N1 Pb1 121.4(3) . .
C12 N1 Pb1 120.7(3) . .
C10 N2 C11 117.7(4) . .
C10 N2 Pb1 120.1(3) . .
C11 N2 Pb1 122.0(3) . .
C17 N3 C18 118.0(5) . .
C20 N4 C19 117.4(5) . .
C6 N5 C24 116.4(4) . .
C13 N6 C5 117.1(4) . .
N1 C1 C2 124.7(5) . .
N1 C1 H1A 117.7 . .
C2 C1 H1A 117.7 . .
C3 C2 C1 117.5(5) . .
C3 C2 H2A 121.2 . .
C1 C2 H2A 121.2 . .
C2 C3 C4 119.9(5) . .
C2 C3 H3A 120.1 . .
C4 C3 H3A 120.1 . .
C3 C4 C12 118.1(4) . .
C3 C4 C5 122.2(4) . .
C12 C4 C5 119.7(4) . .
N6 C5 C6 121.3(4) . .
N6 C5 C4 118.0(4) . .
C6 C5 C4 120.7(4) . .
N5 C6 C5 122.0(4) . .
N5 C6 C7 118.4(4) . .
C5 C6 C7 119.6(4) . .
C11 C7 C8 118.5(4) . .
C11 C7 C6 119.6(4) . .
C8 C7 C6 121.9(4) . .
C9 C8 C7 119.1(5) . .
C9 C8 H8A 120.4 . .
C7 C8 H8A 120.4 . .
C8 C9 C10 119.0(5) . .
C8 C9 H9A 120.5 . .
C10 C9 H9A 120.5 . .
N2 C10 C9 123.2(5) . .
N2 C10 H10A 118.4 . .
C9 C10 H10A 118.4 . .
N2 C11 C7 122.5(4) . .
N2 C11 C12 116.9(4) . .
C7 C11 C12 120.6(4) . .
N1 C12 C4 122.4(4) . .
N1 C12 C11 117.8(4) . .
C4 C12 C11 119.8(4) . .
N6 C13 C24 121.6(4) . .
N6 C13 C14 117.9(4) . .
C24 C13 C14 120.5(4) . .
C15 C14 C18 117.7(4) . .
C15 C14 C13 122.7(4) . .
C18 C14 C13 119.6(4) . .
C16 C15 C14 119.8(5) . .
C16 C15 H15A 120.1 . .
C14 C15 H15A 120.1 . .
C15 C16 C17 118.4(5) . .
C15 C16 H16A 120.8 . .
C17 C16 H16A 120.8 . .
N3 C17 C16 123.6(5) . .
N3 C17 H17A 118.2 . .
C16 C17 H17A 118.2 . .
N3 C18 C14 122.4(5) . .
N3 C18 C19 117.3(4) . .
C14 C18 C19 120.3(4) . .
N4 C19 C23 122.7(5) . .
N4 C19 C18 117.5(4) . .
C23 C19 C18 119.8(4) . .
N4 C20 C21 124.0(5) . .
N4 C20 H20A 118.0 . .
C21 C20 H20A 118.0 . .
C22 C21 C20 118.8(5) . .
C22 C21 H21A 120.6 . .
C20 C21 H21A 120.6 . .
C21 C22 C23 119.1(5) . .
C21 C22 H22A 120.5 . .
C23 C22 H22A 120.5 . .
C19 C23 C22 118.1(4) . .
C19 C23 C24 120.1(4) . .
C22 C23 C24 121.8(4) . .
N5 C24 C13 121.6(4) . .
N5 C24 C23 118.9(4) . .
C13 C24 C23 119.5(4) . .
O2 C25 O1 121.9(5) . .
O2 C25 C26 120.5(4) . .
O1 C25 C26 117.5(4) . .
C27 C26 C31 118.5(5) . .
C27 C26 C25 121.2(4) . .
C31 C26 C25 120.2(5) . .
C28 C27 C26 120.9(5) . .
C28 C27 H27A 119.6 . .
C26 C27 H27A 119.6 . .
C27 C28 C29 121.2(6) . .
C27 C28 H28A 119.4 . .
C29 C28 H28A 119.4 . .
C28 C29 C30 118.3(5) . .
C28 C29 C40 117.3(6) . .
C30 C29 C40 124.3(6) . .
C31 C30 C29 120.2(5) . .
C31 C30 H30A 119.9 . .
C29 C30 H30A 119.9 . .
C26 C31 C30 120.9(5) . .
C26 C31 H31A 119.6 . .
C30 C31 H31A 119.6 . .
O4 C32 O3 124.6(5) . .
O4 C32 C33 118.9(5) . .
O3 C32 C33 116.4(5) . .
C38 C33 C34 119.4(5) . .
C38 C33 C32 120.3(5) . .
C34 C33 C32 120.3(5) . .
C35 C34 C33 121.3(5) . .
C35 C34 H34A 119.4 . .
C33 C34 H34A 119.4 . .
C34 C35 C36 121.1(6) . .
C34 C35 H35A 119.4 . .
C36 C35 H35A 119.4 . .
C35 C36 C37 118.3(5) . .
C35 C36 C39 118.3(6) . .
C37 C36 C39 123.5(6) . .
C38 C37 C36 121.0(5) . .
C38 C37 H37A 119.5 . .
C36 C37 H37A 119.5 . .
C33 C38 C37 118.9(5) . .
C33 C38 H38A 120.5 . .
C37 C38 H38A 120.5 . .
C40 C39 C36 127.8(8) . .
C40 C39 H39A 116.1 . .
C36 C39 H39A 116.1 . .
C39 C40 C29 127.0(8) . .
C39 C40 H40A 116.5 . .
C29 C40 H40A 116.5 . .
H1WA O1W H1WB 89.0 . .
H2WA O2W H2WB 92.2 . .
H3WA O3W H3WB 112.5 . .
H4WA O4W H4WB 102.2 . .

loop_
_geom_bond_atom_site_label_1
_geom_bond_atom_site_label_2
_geom_bond_distance
_geom_bond_site_symmetry_2
Pb1 O3 2.395(4) 3_366
Pb1 O1 2.403(3) .
Pb1 N2 2.639(4) .
Pb1 N1 2.668(4) .
Pb1 O2 2.680(3) .
O1 C25 1.285(5) .
O2 C25 1.233(5) .
O3 C32 1.282(6) .
O3 Pb1 2.395(3) 3_366
O4 C32 1.236(6) .
N1 C1 1.322(6) .
N1 C12 1.354(5) .
N2 C10 1.324(6) .
N2 C11 1.361(6) .
N3 C17 1.338(6) .
N3 C18 1.346(6) .
N4 C20 1.323(6) .
N4 C19 1.353(6) .
N5 C6 1.338(5) .
N5 C24 1.341(5) .
N6 C13 1.329(5) .
N6 C5 1.340(5) .
C1 C2 1.392(7) .
C1 H1A 0.9300 .
C2 C3 1.372(6) .
C2 H2A 0.9300 .
C3 C4 1.396(6) .
C3 H3A 0.9300 .
C4 C12 1.397(6) .
C4 C5 1.451(6) .
C5 C6 1.400(6) .
C6 C7 1.463(6) .
C7 C11 1.391(6) .
C7 C8 1.398(6) .
C8 C9 1.365(6) .
C8 H8A 0.9300 .
C9 C10 1.402(7) .
C9 H9A 0.9300 .
C10 H10A 0.9300 .
C11 C12 1.461(6) .
C13 C24 1.407(6) .
C13 C14 1.453(6) .
C14 C15 1.394(6) .
C14 C18 1.404(6) .
C15 C16 1.378(6) .
C15 H15A 0.9300 .
C16 C17 1.380(7) .
C16 H16A 0.9300 .
C17 H17A 0.9300 .
C18 C19 1.465(7) .
C19 C23 1.397(6) .
C20 C21 1.389(7) .
C20 H20A 0.9300 .
C21 C22 1.368(6) .
C21 H21A 0.9300 .
C22 C23 1.399(6) .
C22 H22A 0.9300 .
C23 C24 1.468(6) .
C25 C26 1.510(6) .
C26 C27 1.379(7) .
C26 C31 1.387(6) .
C27 C28 1.378(7) .
C27 H27A 0.9300 .
C28 C29 1.380(8) .
C28 H28A 0.9300 .
C29 C30 1.397(8) .
C29 C40 1.522(8) .
C30 C31 1.386(7) .
C30 H30A 0.9300 .
C31 H31A 0.9300 .
C32 C33 1.505(7) .
C33 C38 1.386(6) .
C33 C34 1.392(7) .
C34 C35 1.367(7) .
C34 H34A 0.9300 .
C35 C36 1.369(8) .
C35 H35A 0.9300 .
C36 C37 1.410(8) .
C36 C39 1.504(8) .
C37 C38 1.400(7) .
C37 H37A 0.9300 .
C38 H38A 0.9300 .
C39 C40 1.215(8) .
C39 H39A 0.9300 .
C40 H40A 0.9300 .
O1W H1WA 0.8499 .
O1W H1WB 0.8500 .
O2W H2WA 0.8500 .
O2W H2WB 0.8500 .
O3W H3WA 0.8501 .
O3W H3WB 0.8500 .
O4W H4WA 0.8500 .
O4W H4WB 0.8500 .
